data_7013387
loop_
_publ_author_name
'Thierry Le Borgne'
'Jean-Marc B\'enech'
'S\'ebastien Floquet'
'G\'erald Bernardinelli'
'Christian Aliprandini'
'Philippe Bettens'
'Claude Piguet'

_publ_section_title
;
 Monometallic lanthanide complexes with tridentate
 2,6-dicarboxamidopyridine ligands. Influence of peripheral
 substitutions on steric congestion and antenna effect
;
_journal_issue 20
_journal_name_full 'Dalton Trans.'
_journal_page_first 3856
_journal_page_last 3868
_journal_paper_doi 10.1039/b307413g
_journal_year 2003
_chemical_formula_moiety 'C21 H19 N3 O2'
_chemical_formula_sum 'C21 H19 N3 O2'
_chemical_formula_weight 345.4
_chemical_name_common N,N'-dibenzylpyridine-2,6,dicarboxamide
_chemical_name_systematic
;
N,N'-dibenzylpyridine-2,6,dicarboxamide
;
_space_group_IT_number 14
_symmetry_cell_setting monoclinic
_symmetry_space_group_name_Hall '-P 2ybc'
_symmetry_space_group_name_H-M 'P 1 21/c 1'
_audit_conform_dict_name cif_core.dic
_audit_conform_dict_version 2.0.1
_audit_creation_date 2001-11-29
_audit_creation_method from_xtal_archive_file_using_CIFIO
_audit_update_record 2003-06-19
_cell_angle_alpha 90.00000
_cell_angle_beta 97.695(9)
_cell_angle_gamma 90.00000
_cell_formula_units_Z 4
_cell_length_a 15.9562(12)
_cell_length_b 11.0886(8)
_cell_length_c 9.9212(7)
_cell_measurement_reflns_used 8000
_cell_measurement_temperature 200
_cell_measurement_theta_max 25.9
_cell_measurement_theta_min 2.3
_cell_volume 1739.6(2)
_computing_cell_refinement 'CELL (Stoe & Cie, 1999)'
_computing_data_collection 'EXPOSE (Stoe & Cie, 1999)'
_computing_data_reduction 'XRED (Stoe & Cie, 1999)'
_computing_molecular_graphics xtal_gx3
_computing_publication_material xtal_CIFIO
_computing_structure_refinement xtal_CRYLSQ
_computing_structure_solution SIR97
_diffrn_detector_area_resol_mean 6
_diffrn_measured_fraction_theta_full 1.0
_diffrn_measured_fraction_theta_max 1.0
_diffrn_measurement_device_type 'Stoe Ipds'
_diffrn_measurement_method \f
_diffrn_radiation_type 'Mo K\a'
_diffrn_radiation_wavelength .71073
_diffrn_reflns_av_R_equivalents .077
_diffrn_reflns_limit_h_max 19
_diffrn_reflns_limit_h_min -19
_diffrn_reflns_limit_k_max 13
_diffrn_reflns_limit_k_min -13
_diffrn_reflns_limit_l_max 12
_diffrn_reflns_limit_l_min -12
_diffrn_reflns_number 18736
_diffrn_reflns_theta_full 26.07
_diffrn_reflns_theta_max 26.07
_diffrn_standards_decay_% 0
_exptl_absorpt_coefficient_mu .087
_exptl_absorpt_correction_T_max .9893
_exptl_absorpt_correction_T_min .9795
_exptl_absorpt_correction_type numerical
_exptl_absorpt_process_details 'XRED; Stoe & Cie, 1999'
_exptl_crystal_colour colorless
_exptl_crystal_density_diffrn 1.319
_exptl_crystal_density_meas ?
_exptl_crystal_description prism
_exptl_crystal_size_max .29
_exptl_crystal_size_mid .21
_exptl_crystal_size_min .13
_refine_diff_density_max .234
_refine_diff_density_min -.192
_refine_ls_extinction_method none
_refine_ls_goodness_of_fit_ref 1.13
_refine_ls_hydrogen_treatment refxyz
_refine_ls_number_parameters 311
_refine_ls_number_reflns 1715
_refine_ls_R_factor_gt .031
_refine_ls_shift/su_max .00017
_refine_ls_structure_factor_coef F
_refine_ls_weighting_details \w=1/[\s^2^(Fo)+0.0002(Fo^2^)]
_refine_ls_weighting_scheme calc
_refine_ls_wR_factor_ref .031
_reflns_number_gt 1564
_reflns_number_total 3365
_reflns_threshold_expression 'refl observed if Fo > 3.99 \s(Fo)'
_cod_data_source_file b307413g.txt
_cod_data_source_block Amides-L8
_cod_depositor_comments
;
The following automatic conversions were performed:

'_exptl_crystal_density_meas' value 'not_measured' was changed to '?'
- the value is perceived as not measured.

Automatic conversion script
Id: cif_fix_values 3008 2015-01-20 13:52:24Z robertas 
;
_cod_original_sg_symbol_H-M 'P 21/c'
_cod_database_code 7013387

loop_
_symmetry_equiv_pos_as_xyz
+x,+y,+z
-x,1/2+y,1/2-z
-x,-y,-z
+x,1/2-y,1/2+z

loop_
_atom_site_label
_atom_site_fract_x
_atom_site_fract_y
_atom_site_fract_z
_atom_site_U_iso_or_equiv
_atom_site_occupancy
_atom_site_adp_type
O1 .41946(10) .26105(14) -.03165(17) .0528(10) 1.00000 Uani
O2 .34188(9) .83032(13) .23790(16) .0438(9) 1.00000 Uani
N1 .37758(10) .56423(15) .05584(19) .0347(10) 1.00000 Uani
N2 .35329(12) .41278(19) -.1571(2) .0415(11) 1.00000 Uani
N3 .31100(12) .78502(17) .0136(3) .0413(11) 1.00000 Uani
C1 .41311(12) .45402(18) .0729(3) .0342(12) 1.00000 Uani
C2 .46013(14) .4183(3) .1936(3) .0407(13) 1.00000 Uani
C3 .47232(14) .4983(3) .3015(3) .0438(14) 1.00000 Uani
C4 .43565(14) .6115(3) .2851(3) .0404(14) 1.00000 Uani
C5 .38849(12) .64017(18) .1620(3) .0337(12) 1.00000 Uani
C6 .39617(13) .36756(19) -.0441(3) .0375(13) 1.00000 Uani
C7 .32228(15) .3414(3) -.2750(3) .0448(14) 1.00000 Uani
C8 .22796(14) .35473(18) -.3180(3) .0410(13) 1.00000 Uani
C9 .17569(16) .4123(3) -.2366(3) .0483(15) 1.00000 Uani
C10 .08962(17) .4218(3) -.2806(4) .0625(18) 1.00000 Uani
C11 .05489(19) .3759(3) -.4045(4) .0651(19) 1.00000 Uani
C12 .10683(17) .3192(3) -.4857(4) .0636(18) 1.00000 Uani
C13 .19227(16) .3089(3) -.4425(3) .0509(15) 1.00000 Uani
C14 .34518(12) .76061(19) .1402(3) .0351(12) 1.00000 Uani
C15 .26537(17) .8969(3) -.0229(3) .0476(15) 1.00000 Uani
C16 .20745(14) .8870(2) -.1561(3) .0416(13) 1.00000 Uani
C17 .16510(14) .7815(3) -.1969(3) .0486(15) 1.00000 Uani
C18 .11044(16) .7759(3) -.3177(3) .0587(17) 1.00000 Uani
C19 .09686(17) .8761(3) -.3995(4) .0607(18) 1.00000 Uani
C20 .13876(18) .9817(3) -.3608(4) .0627(18) 1.00000 Uani
C21 .19408(17) .9869(3) -.2410(3) .0529(16) 1.00000 Uani
H2 .4833(13) .337(3) .199(3) .053(7) 1.00000 Uiso
H3 .5092(14) .475(3) .389(3) .058(7) 1.00000 Uiso
H4 .4410(13) .669(3) .355(3) .053(7) 1.00000 Uiso
H02 .3427(15) .490(3) -.163(3) .066(9) 1.00000 Uiso
H71 .3539(14) .358(2) -.355(3) .051(7) 1.00000 Uiso
H72 .3373(13) .256(3) -.248(3) .060(7) 1.00000 Uiso
H9 .1984(14) .440(3) -.146(3) .054(7) 1.00000 Uiso
H10 .0578(16) .460(3) -.217(3) .073(9) 1.00000 Uiso
H11 -.0052(18) .379(3) -.436(3) .074(9) 1.00000 Uiso
H12 .0823(16) .287(3) -.576(3) .080(9) 1.00000 Uiso
H13 .2301(15) .268(3) -.502(3) .066(8) 1.00000 Uiso
H03 .3191(15) .739(3) -.056(3) .061(8) 1.00000 Uiso
H151 .2305(14) .913(2) .056(3) .055(7) 1.00000 Uiso
H152 .3063(15) .966(3) -.030(3) .068(8) 1.00000 Uiso
H17 .1744(14) .713(3) -.138(3) .060(8) 1.00000 Uiso
H18 .0792(18) .698(3) -.347(4) .101(11) 1.00000 Uiso
H19 .0581(17) .874(3) -.488(3) .074(9) 1.00000 Uiso
H20 .1314(17) 1.054(3) -.416(4) .084(10) 1.00000 Uiso
H21 .2258(15) 1.057(3) -.210(3) .062(8) 1.00000 Uiso

loop_
_atom_site_aniso_label
_atom_site_aniso_U_11
_atom_site_aniso_U_22
_atom_site_aniso_U_33
_atom_site_aniso_U_12
_atom_site_aniso_U_13
_atom_site_aniso_U_23
O1 .0761(11) .0339(10) .0476(11) .0100(8) .0047(8) .0007(8)
O2 .0562(10) .0357(9) .0393(11) -.0020(7) .0056(8) -.0063(8)
N1 .0398(10) .0302(10) .0345(12) -.0021(8) .0064(9) .0013(9)
N2 .0546(11) .0300(11) .0376(13) .0020(10) -.0021(10) -.0041(11)
N3 .0574(12) .0318(11) .0339(13) .0076(9) .0038(10) -.0012(10)
C1 .0349(11) .0329(12) .0349(15) -.0026(10) .0045(10) .0002(10)
C2 .0447(13) .0377(14) .0395(16) .0025(11) .0047(12) .0004(12)
C3 .0455(13) .0459(15) .0378(16) .0040(11) -.0028(12) .0034(13)
C4 .0459(13) .0395(14) .0355(16) -.0049(11) .0047(12) -.0039(13)
C5 .0367(12) .0333(12) .0317(15) -.0059(10) .0063(11) -.0013(11)
C6 .0421(12) .0333(14) .0376(15) -.0000(10) .0070(11) .0014(11)
C7 .0538(15) .0387(14) .0405(17) .0015(12) .0011(13) -.0068(13)
C8 .0509(13) .0302(12) .0418(16) -.0048(10) .0054(12) .0030(12)
C9 .0544(16) .0465(14) .0440(18) -.0011(12) .0064(13) .0006(14)
C10 .0562(18) .0625(18) .071(3) -.0013(14) .0178(17) .0038(17)
C11 .0522(17) .0639(19) .076(3) -.0085(14) -.0036(17) .0077(17)
C12 .0658(19) .0578(17) .062(3) -.0119(14) -.0090(16) -.0041(16)
C13 .0567(16) .0462(15) .0480(17) -.0065(12) .0002(14) -.0050(13)
C14 .0399(12) .0332(12) .0323(15) -.0043(10) .0055(11) -.0026(12)
C15 .0618(16) .0324(14) .0478(17) .0097(12) .0048(14) .0020(12)
C16 .0485(13) .0390(14) .0381(15) .0093(11) .0088(11) .0002(12)
C17 .0487(14) .0444(15) .0522(18) .0023(12) .0051(13) .0048(14)
C18 .0516(15) .0600(18) .062(2) .0034(13) -.0002(14) .0002(16)
C19 .0562(16) .074(3) .0502(19) .0114(15) .0025(14) -.0007(17)
C20 .0725(18) .0616(19) .054(2) .0161(16) .0089(16) .0162(17)
C21 .0651(17) .0445(16) .0489(19) .0052(13) .0066(15) .0036(14)

loop_
_atom_type_symbol
_atom_type_scat_source
_atom_type_scat_dispersion_real
_atom_type_scat_dispersion_imag
C Int._Tables_Vol_IV_Tables_2.2B_and_2.3.1 .002 .002
H Int._Tables_Vol_IV_Tables_2.2B_and_2.3.1 0 0
N Int._Tables_Vol_IV_Tables_2.2B_and_2.3.1 .004 .003
O Int._Tables_Vol_IV_Tables_2.2B_and_2.3.1 .008 .006

loop_
_geom_angle_atom_site_label_1
_geom_angle_atom_site_label_2
_geom_angle_atom_site_label_3
_geom_angle_site_symmetry_1
_geom_angle_site_symmetry_2
_geom_angle_site_symmetry_3
_geom_angle
C1 N1 C5 . . . 117.52(17)
C6 N2 C7 . . . 123.9(2)
C6 N2 H02 . . . 120.1(17)
C7 N2 H02 . . . 116.0(17)
C14 N3 C15 . . . 122.4(2)
C14 N3 H03 . . . 122.6(16)
C15 N3 H03 . . . 114.6(16)
N1 C1 C2 . . . 122.6(2)
N1 C1 C6 . . . 116.88(18)
C2 C1 C6 . . . 120.46(19)
C1 C2 C3 . . . 119.3(3)
C1 C2 H2 . . . 118.1(13)
C3 C2 H2 . . . 122.5(13)
C2 C3 C4 . . . 118.5(3)
C2 C3 H3 . . . 120.2(14)
C4 C3 H3 . . . 121.3(14)
C3 C4 C5 . . . 118.9(3)
C3 C4 H4 . . . 122.3(14)
C5 C4 H4 . . . 118.8(14)
N1 C5 C4 . . . 123.16(19)
N1 C5 C14 . . . 115.79(17)
C4 C5 C14 . . . 121.0(2)
O1 C6 N2 . . . 123.8(3)
O1 C6 C1 . . . 120.69(19)
N2 C6 C1 . . . 115.45(19)
N2 C7 C8 . . . 113.2(3)
N2 C7 H71 . . . 112.6(13)
N2 C7 H72 . . . 104.9(13)
C8 C7 H71 . . . 110.1(12)
C8 C7 H72 . . . 111.1(12)
H71 C7 H72 . . . 104.5(18)
C7 C8 C9 . . . 122.1(3)
C7 C8 C13 . . . 119.3(3)
C9 C8 C13 . . . 118.6(3)
C8 C9 C10 . . . 119.8(3)
C8 C9 H9 . . . 120.1(14)
C10 C9 H9 . . . 119.9(14)
C9 C10 C11 . . . 121.1(3)
C9 C10 H10 . . . 114.4(16)
C11 C10 H10 . . . 124.5(15)
C10 C11 C12 . . . 119.2(3)
C10 C11 H11 . . . 122.4(17)
C12 C11 H11 . . . 118.3(17)
C11 C12 C13 . . . 120.1(3)
C11 C12 H12 . . . 119.7(15)
C13 C12 H12 . . . 120.2(16)
C8 C13 C12 . . . 121.2(3)
C8 C13 H13 . . . 118.7(13)
C12 C13 H13 . . . 120.0(13)
O2 C14 N3 . . . 123.66(19)
O2 C14 C5 . . . 120.30(19)
N3 C14 C5 . . . 116.03(19)
N3 C15 C16 . . . 112.41(19)
N3 C15 H151 . . . 104.8(13)
N3 C15 H152 . . . 110.7(14)
C16 C15 H151 . . . 110.3(12)
C16 C15 H152 . . . 108.7(14)
H151 C15 H152 . . . 109.9(19)
C15 C16 C17 . . . 122.3(3)
C15 C16 C21 . . . 119.9(2)
C17 C16 C21 . . . 117.8(3)
C16 C17 C18 . . . 121.1(3)
C16 C17 H17 . . . 117.4(14)
C18 C17 H17 . . . 121.5(14)
C17 C18 C19 . . . 120.3(3)
C17 C18 H18 . . . 120.7(17)
C19 C18 H18 . . . 118.9(17)
C18 C19 C20 . . . 119.4(3)
C18 C19 H19 . . . 121.6(15)
C20 C19 H19 . . . 119.1(15)
C19 C20 C21 . . . 120.3(3)
C19 C20 H20 . . . 121.7(17)
C21 C20 H20 . . . 117.9(17)
C16 C21 C20 . . . 121.0(3)
C16 C21 H21 . . . 115.0(15)
C20 C21 H21 . . . 123.9(15)

loop_
_geom_bond_atom_site_label_1
_geom_bond_atom_site_label_2
_geom_bond_site_symmetry_1
_geom_bond_site_symmetry_2
_geom_bond_distance
O1 C6 . . 1.239(3)
O2 C14 . . 1.247(3)
N1 C1 . . 1.348(3)
N1 C5 . . 1.341(3)
N2 C6 . . 1.331(3)
N2 C7 . . 1.443(4)
N2 H02 . . .87(3)
N3 C14 . . 1.328(3)
N3 C15 . . 1.459(3)
N3 H03 . . .88(3)
C1 C2 . . 1.383(3)
C1 C6 . . 1.502(4)
C2 C3 . . 1.384(4)
C2 H2 . . .97(3)
C3 C4 . . 1.385(4)
C3 H3 . . 1.01(3)
C4 C5 . . 1.384(3)
C4 H4 . . .94(3)
C5 C14 . . 1.506(3)
C7 C8 . . 1.516(4)
C7 H71 . . 1.01(3)
C7 H72 . . 1.01(3)
C8 C9 . . 1.392(4)
C8 C13 . . 1.386(4)
C9 C10 . . 1.388(4)
C9 H9 . . .97(3)
C10 C11 . . 1.376(5)
C10 H10 . . .96(3)
C11 C12 . . 1.383(5)
C11 H11 . . .97(3)
C12 C13 . . 1.378(4)
C12 H12 . . 1.00(3)
C13 H13 . . 1.01(3)
C15 C16 . . 1.512(4)
C15 H151 . . 1.04(3)
C15 H152 . . 1.01(3)
C16 C17 . . 1.385(4)
C16 C21 . . 1.391(4)
C17 C18 . . 1.386(4)
C17 H17 . . .96(3)
C18 C19 . . 1.376(5)
C18 H18 . . 1.03(4)
C19 C20 . . 1.377(5)
C19 H19 . . 1.01(3)
C20 C21 . . 1.383(4)
C20 H20 . . .97(3)
C21 H21 . . .95(3)

loop_
_geom_torsion_atom_site_label_1
_geom_torsion_atom_site_label_2
_geom_torsion_atom_site_label_3
_geom_torsion_atom_site_label_4
_geom_torsion_site_symmetry_1
_geom_torsion_site_symmetry_2
_geom_torsion_site_symmetry_3
_geom_torsion_site_symmetry_4
_geom_torsion
C5 N1 C1 C2 . . . . -.6(3)
C5 N1 C1 C6 . . . . 176.59(19)
C1 N1 C5 C4 . . . . 1.6(4)
C1 N1 C5 C14 . . . . -177.89(18)
C7 N2 C6 O1 . . . . 5.5(4)
C7 N2 C6 C1 . . . . -172.5(2)
H02 N2 C6 O1 . . . . -174.0(19)
H02 N2 C6 C1 . . . . 7.9(19)
C6 N2 C7 C8 . . . . 124.6(3)
C6 N2 C7 H71 . . . . -109.7(14)
C6 N2 C7 H72 . . . . 3.3(14)
H02 N2 C7 C8 . . . . -55.8(19)
H02 N2 C7 H71 . . . . 70(3)
H02 N2 C7 H72 . . . . -177(3)
C15 N3 C14 O2 . . . . -.4(4)
C15 N3 C14 C5 . . . . 178.7(2)
H03 N3 C14 O2 . . . . 172.3(19)
H03 N3 C14 C5 . . . . -8.6(19)
C14 N3 C15 C16 . . . . -159.9(3)
C14 N3 C15 H151 . . . . -40.0(13)
C14 N3 C15 H152 . . . . 78.4(16)
H03 N3 C15 C16 . . . . 26.9(18)
H03 N3 C15 H151 . . . . 147(3)
H03 N3 C15 H152 . . . . -95(3)
N1 C1 C2 C3 . . . . -.6(4)
N1 C1 C2 H2 . . . . 179.2(15)
C6 C1 C2 C3 . . . . -177.7(3)
C6 C1 C2 H2 . . . . 2.1(15)
N1 C1 C6 O1 . . . . -172.8(2)
N1 C1 C6 N2 . . . . 5.3(3)
C2 C1 C6 O1 . . . . 4.5(4)
C2 C1 C6 N2 . . . . -177.4(3)
C1 C2 C3 C4 . . . . .9(4)
C1 C2 C3 H3 . . . . -176.7(16)
H2 C2 C3 C4 . . . . -178.9(16)
H2 C2 C3 H3 . . . . 3(3)
C2 C3 C4 C5 . . . . -.1(4)
C2 C3 C4 H4 . . . . 179.0(17)
H3 C3 C4 C5 . . . . 177.5(16)
H3 C3 C4 H4 . . . . -3(3)
C3 C4 C5 N1 . . . . -1.3(4)
C3 C4 C5 C14 . . . . 178.2(3)
H4 C4 C5 N1 . . . . 179.6(16)
H4 C4 C5 C14 . . . . -.9(16)
N1 C5 C14 O2 . . . . 170.10(19)
N1 C5 C14 N3 . . . . -9.0(3)
C4 C5 C14 O2 . . . . -9.4(4)
C4 C5 C14 N3 . . . . 171.5(2)
N2 C7 C8 C9 . . . . -11.1(4)
N2 C7 C8 C13 . . . . 168.6(3)
H71 C7 C8 C9 . . . . -138.0(14)
H71 C7 C8 C13 . . . . 41.7(14)
H72 C7 C8 C9 . . . . 106.7(15)
H72 C7 C8 C13 . . . . -73.6(15)
C7 C8 C9 C10 . . . . -179.8(3)
C7 C8 C9 H9 . . . . -4.8(17)
C13 C8 C9 C10 . . . . .5(4)
C13 C8 C9 H9 . . . . 175.5(17)
C7 C8 C13 C12 . . . . -179.9(3)
C7 C8 C13 H13 . . . . -.7(17)
C9 C8 C13 C12 . . . . -.2(4)
C9 C8 C13 H13 . . . . 179.0(16)
C8 C9 C10 C11 . . . . -.5(5)
C8 C9 C10 H10 . . . . 177.9(18)
H9 C9 C10 C11 . . . . -175.6(17)
H9 C9 C10 H10 . . . . 3(3)
C9 C10 C11 C12 . . . . .3(5)
C9 C10 C11 H11 . . . . 177.5(19)
H10 C10 C11 C12 . . . . -178(2)
H10 C10 C11 H11 . . . . 0(3)
C10 C11 C12 C13 . . . . .1(5)
C10 C11 C12 H12 . . . . -179.1(19)
H11 C11 C12 C13 . . . . -177.3(18)
H11 C11 C12 H12 . . . . 4(3)
C11 C12 C13 C8 . . . . -.1(5)
C11 C12 C13 H13 . . . . -179.3(17)
H12 C12 C13 C8 . . . . 179.0(19)
H12 C12 C13 H13 . . . . 0(3)
N3 C15 C16 C17 . . . . 34.8(4)
N3 C15 C16 C21 . . . . -146.5(3)
H151 C15 C16 C17 . . . . -81.8(14)
H151 C15 C16 C21 . . . . 96.9(14)
H152 C15 C16 C17 . . . . 157.6(16)
H152 C15 C16 C21 . . . . -23.6(16)
C15 C16 C17 C18 . . . . 178.1(3)
C15 C16 C17 H17 . . . . -.9(17)
C21 C16 C17 C18 . . . . -.7(4)
C21 C16 C17 H17 . . . . -179.7(17)
C15 C16 C21 C20 . . . . -177.3(3)
C15 C16 C21 H21 . . . . 3.0(18)
C17 C16 C21 C20 . . . . 1.5(4)
C17 C16 C21 H21 . . . . -178.2(17)
C16 C17 C18 C19 . . . . -.3(5)
C16 C17 C18 H18 . . . . -180(2)
H17 C17 C18 C19 . . . . 178.6(17)
H17 C17 C18 H18 . . . . -1(3)
C17 C18 C19 C20 . . . . .6(5)
C17 C18 C19 H19 . . . . 179(2)
H18 C18 C19 C20 . . . . -180(2)
H18 C18 C19 H19 . . . . -1(3)
C18 C19 C20 C21 . . . . .1(5)
C18 C19 C20 H20 . . . . 179(3)
H19 C19 C20 C21 . . . . -178.3(19)
H19 C19 C20 H20 . . . . 0(3)
C19 C20 C21 C16 . . . . -1.2(5)
C19 C20 C21 H21 . . . . 178.5(19)
H20 C20 C21 C16 . . . . 180(2)
H20 C20 C21 H21 . . . . 0(3)

loop_
_cod_related_entry_id
_cod_related_entry_database
_cod_related_entry_code
1 ChemSpider 730178
